data_2242989
loop_
_publ_author_name
'Daoui, Said'
'Faizi, Md. Serajul Haque'
'Kalai, Fouad El'
'Saddik, Rafik'
'Dege, Necmi'
'Karrouchi, Khalid'
'Benchat, Noureddine'

_publ_section_title
;
 Crystal structure and the DFT and MEP study of
 4-benzyl-2-[2-(4-fluorophenyl)-2-oxoethyl]-6-phenylpyridazin-3(2<i>H</i>)-one
;
_journal_issue 7
_journal_name_full 'Acta Crystallographica Section E'
_journal_page_first 1030
_journal_page_last 1034
_journal_paper_doi 10.1107/S2056989019008557
_journal_volume 75
_journal_year 2019
_chemical_formula_iupac 'C25 H19 F N2 O2'
_chemical_formula_moiety 'C25 H19 F N2 O2'
_chemical_formula_sum 'C25 H19 F N2 O2'
_chemical_formula_weight 398.42
_chemical_name_systematic
;
4-Benzyl-2-[2-(4-fluorophenyl)-2-oxoethyl]-6-phenylpyridazin-3(2<i>H</i>)-one
;
_space_group_crystal_system triclinic
_space_group_IT_number 2
_space_group_name_Hall '-P 1'
_space_group_name_H-M_alt 'P -1'
_symmetry_space_group_name_Hall '-P 1'
_symmetry_space_group_name_H-M 'P -1'
_atom_sites_solution_hydrogens geom
_atom_sites_solution_primary direct
_atom_sites_solution_secondary difmap
_audit_creation_method SHELXL-2018/3
_cell_angle_alpha 86.237(5)
_cell_angle_beta 86.675(5)
_cell_angle_gamma 88.354(5)
_cell_formula_units_Z 4
_cell_length_a 5.0575(3)
_cell_length_b 10.0973(7)
_cell_length_c 38.608(2)
_cell_measurement_reflns_used 17316
_cell_measurement_temperature 296(2)
_cell_measurement_theta_max 24.97
_cell_measurement_theta_min 1.06
_cell_volume 1963.4(2)
_computing_cell_refinement
;
X-AREA (Stoe & Cie, 2002)
;
_computing_data_collection
;
X-AREA (Stoe & Cie, 2002)
;
_computing_data_reduction
;
X-RED32 (Stoe & Cie, 2002)
;
_computing_molecular_graphics
;
ORTEP-3 for Windows (Farrugia, 2012), PLATON (Spek, 2009)
and Mercury (Macrae <i>et al.</i>,  2008)
;
_computing_publication_material
;
SHELXL2018 (Sheldrick, 2015b), WinGX (Farrugia, 2012)
and PLATON (Spek, 2009)
;
_computing_structure_refinement
;
SHELXL2018 (Sheldrick, 2015b)
;
_computing_structure_solution
;
SHELXT2018 (Sheldrick, 2015a)
;
_diffrn_ambient_temperature 296(2)
_diffrn_detector 'image plate (34 cm diameter)'
_diffrn_detector_area_resol_mean 6.67
_diffrn_measured_fraction_theta_full 0.986
_diffrn_measured_fraction_theta_max 0.986
_diffrn_measurement_device '2-circle goniometer'
_diffrn_measurement_device_type 'Stoe IPDS 2'
_diffrn_measurement_method 'rotation method'
_diffrn_radiation_monochromator 'plane graphite'
_diffrn_radiation_type MoK\a
_diffrn_radiation_wavelength 0.71073
_diffrn_reflns_av_R_equivalents 0.0313
_diffrn_reflns_av_unetI/netI 0.0305
_diffrn_reflns_limit_h_max 5
_diffrn_reflns_limit_h_min -5
_diffrn_reflns_limit_k_max 11
_diffrn_reflns_limit_k_min -11
_diffrn_reflns_limit_l_max 44
_diffrn_reflns_limit_l_min -44
_diffrn_reflns_number 16344
_diffrn_reflns_theta_full 24.422
_diffrn_reflns_theta_max 24.422
_diffrn_reflns_theta_min 1.059
_diffrn_source 'sealed X-ray tube, 12 x 0.4 mm long-fine focus'
_diffrn_source_current 45
_diffrn_source_power 2.25
_diffrn_source_voltage 50
_exptl_absorpt_coefficient_mu 0.093
_exptl_absorpt_correction_T_max 0.9742
_exptl_absorpt_correction_T_min 0.9533
_exptl_absorpt_correction_type integration
_exptl_absorpt_process_details
;
(X-RED32; Stoe & Cie, 2002)
;
_exptl_crystal_colour colourless
_exptl_crystal_density_diffrn 1.348
_exptl_crystal_description prism
_exptl_crystal_F_000 832
_exptl_crystal_size_max 0.67
_exptl_crystal_size_mid 0.53
_exptl_crystal_size_min 0.44
_refine_diff_density_max 0.161
_refine_diff_density_min -0.145
_refine_ls_extinction_coef 0.0116(12)
_refine_ls_extinction_expression Fc^*^=kFc[1+0.001xFc^2^\l^3^/sin(2\q)]^-1/4^
_refine_ls_extinction_method
;
(SHELXL2018; Sheldrick, 2015b)
;
_refine_ls_goodness_of_fit_ref 0.992
_refine_ls_hydrogen_treatment constr
_refine_ls_matrix_type full
_refine_ls_number_parameters 542
_refine_ls_number_reflns 6363
_refine_ls_number_restraints 0
_refine_ls_restrained_S_all 0.992
_refine_ls_R_factor_all 0.0612
_refine_ls_R_factor_gt 0.0379
_refine_ls_shift/su_max 0.001
_refine_ls_shift/su_mean 0.000
_refine_ls_structure_factor_coef Fsqd
_refine_ls_weighting_details 'w=1/[\s^2^(Fo^2^)+(0.0633P)^2^] where P=(Fo^2^+2Fc^2^)/3'
_refine_ls_weighting_scheme calc
_refine_ls_wR_factor_gt 0.1008
_refine_ls_wR_factor_ref 0.1083
_reflns_number_gt 4315
_reflns_number_total 6363
_reflns_threshold_expression 'I > 2\s(I)'
_cod_data_source_file su5499sup1.cif
_cod_data_source_block I
_cod_database_code 2242989
_shelx_space_group_comment
;
The symmetry employed for this shelxl refinement is uniquely defined
by the following loop, which should always be used as a source of
symmetry information in preference to the above space-group names.
They are only intended as comments.
;

loop_
_space_group_symop_operation_xyz
'x, y, z'
'-x, -y, -z'

loop_
_atom_site_type_symbol
_atom_site_label
_atom_site_fract_x
_atom_site_fract_y
_atom_site_fract_z
_atom_site_U_iso_or_equiv
_atom_site_adp_type
_atom_site_calc_flag
_atom_site_occupancy
F F1A 0.6289(5) 0.09624(17) -0.02980(4) 0.1608(8) Uani d 1
O O1A 0.1611(3) 0.54893(15) 0.06085(4) 0.0884(4) Uani d 1
O O2A 0.1102(3) 0.46400(14) 0.14261(3) 0.0843(4) Uani d 1
N N1A 0.4405(3) 0.59106(15) 0.11746(4) 0.0671(4) Uani d 1
N N2A 0.5835(3) 0.70263(15) 0.11242(4) 0.0647(4) Uani d 1
C C1A 0.5570(7) 0.1845(3) -0.00606(7) 0.1070(9) Uani d 1
C C2A 0.3566(7) 0.2716(3) -0.01297(6) 0.1131(9) Uani d 1
H H2A 0.267897 0.269609 -0.033355 0.136 Uiso calc 1
C C3A 0.2873(5) 0.3632(2) 0.01093(6) 0.0928(7) Uani d 1
H H3A 0.147897 0.423052 0.006716 0.111 Uiso calc 1
C C4A 0.4204(4) 0.36847(19) 0.04125(5) 0.0682(5) Uani d 1
C C5A 0.6218(5) 0.2767(2) 0.04710(6) 0.0879(6) Uani d 1
H H5A 0.713023 0.277567 0.067316 0.105 Uiso calc 1
C C6A 0.6904(6) 0.1834(3) 0.02333(7) 0.1084(8) Uani d 1
H H6A 0.825601 0.120960 0.027461 0.130 Uiso calc 1
C C7A 0.3491(4) 0.47327(19) 0.06528(5) 0.0674(5) Uani d 1
C C8A 0.5252(4) 0.48597(19) 0.09515(5) 0.0716(5) Uani d 1
H H8A 0.528879 0.402357 0.109027 0.086 Uiso calc 1
H H8B 0.704330 0.502655 0.085854 0.086 Uiso calc 1
C C9A 0.2332(4) 0.56748(19) 0.14188(5) 0.0668(5) Uani d 1
C C10A 0.1890(4) 0.67082(19) 0.16591(4) 0.0643(5) Uani d 1
C C11A 0.3298(3) 0.78185(19) 0.16100(4) 0.0638(4) Uani d 1
H H11A 0.296983 0.849831 0.175921 0.077 Uiso calc 1
C C12A 0.5292(3) 0.79793(17) 0.13333(4) 0.0590(4) Uani d 1
C C13A 0.6973(3) 0.91648(17) 0.12757(4) 0.0592(4) Uani d 1
C C14A 0.9022(4) 0.9212(2) 0.10193(5) 0.0701(5) Uani d 1
H H14A 0.930936 0.850425 0.087826 0.084 Uiso calc 1
C C15A 1.0634(4) 1.0296(2) 0.09714(5) 0.0785(5) Uani d 1
H H15A 1.198796 1.031103 0.079764 0.094 Uiso calc 1
C C16A 1.0263(4) 1.1351(2) 0.11770(5) 0.0771(5) Uani d 1
H H16A 1.135777 1.207810 0.114378 0.093 Uiso calc 1
C C17A 0.8272(4) 1.1320(2) 0.14305(5) 0.0800(6) Uani d 1
H H17A 0.801440 1.202863 0.157184 0.096 Uiso calc 1
C C18A 0.6631(4) 1.02435(19) 0.14795(5) 0.0737(5) Uani d 1
H H18A 0.527209 1.024344 0.165248 0.088 Uiso calc 1
C C19A -0.0153(4) 0.6428(2) 0.19543(5) 0.0776(5) Uani d 1
H H19A -0.189465 0.665208 0.187160 0.093 Uiso calc 1
H H19B -0.010103 0.548385 0.201910 0.093 Uiso calc 1
C C20A 0.0200(4) 0.7165(2) 0.22721(5) 0.0748(5) Uani d 1
C C21A -0.1352(5) 0.8225(3) 0.23581(7) 0.1061(8) Uani d 1
H H21A -0.268536 0.853174 0.221492 0.127 Uiso calc 1
C C22A -0.0946(9) 0.8864(3) 0.26656(11) 0.1434(13) Uani d 1
H H22A -0.200439 0.959078 0.272578 0.172 Uiso calc 1
C C23A 0.1034(11) 0.8396(5) 0.28740(9) 0.1518(19) Uani d 1
H H23A 0.131088 0.880473 0.307731 0.182 Uiso calc 1
C C24A 0.2553(8) 0.7361(5) 0.27864(8) 0.1443(14) Uani d 1
H H24 0.390783 0.705923 0.292665 0.173 Uiso calc 1
C C25A 0.2138(5) 0.6744(3) 0.24941(6) 0.1052(8) Uani d 1
H H25A 0.319992 0.600939 0.244112 0.126 Uiso calc 1
F F1B -0.1157(4) -0.40818(14) 0.53084(4) 0.1266(5) Uani d 1
O O1B 0.3487(3) 0.07220(14) 0.43808(3) 0.0772(4) Uani d 1
O O2B 0.4021(3) 0.03214(13) 0.35481(3) 0.0802(4) Uani d 1
N N1B 0.0734(3) 0.15026(13) 0.38207(3) 0.0584(4) Uani d 1
N N2B -0.0726(3) 0.26127(13) 0.38851(3) 0.0555(3) Uani d 1
C C1B -0.0437(5) -0.3100(2) 0.50691(5) 0.0843(6) Uani d 1
C C2B 0.1540(5) -0.2291(2) 0.51344(5) 0.0873(6) Uani d 1
H H2B 0.242165 -0.240984 0.533934 0.105 Uiso calc 1
C C3B 0.2203(4) -0.1293(2) 0.48904(5) 0.0751(5) Uani d 1
H H3B 0.356166 -0.073010 0.493036 0.090 Uiso calc 1
C C4B 0.0889(3) -0.11043(16) 0.45843(4) 0.0563(4) Uani d 1
C C5B -0.1091(4) -0.19582(19) 0.45264(5) 0.0710(5) Uani d 1
H H5B -0.198472 -0.184832 0.432219 0.085 Uiso calc 1
C C6B -0.1761(5) -0.2978(2) 0.47698(6) 0.0842(6) Uani d 1
H H6B -0.307935 -0.356518 0.473060 0.101 Uiso calc 1
C C7B 0.1617(3) 0.00317(17) 0.43376(4) 0.0573(4) Uani d 1
C C8B -0.0105(3) 0.03345(16) 0.40320(4) 0.0611(4) Uani d 1
H H8C -0.004029 -0.042157 0.388888 0.073 Uiso calc 1
H H8D -0.192703 0.046919 0.411803 0.073 Uiso calc 1
C C9B 0.2882(3) 0.14027(18) 0.35847(4) 0.0601(4) Uani d 1
C C10B 0.3580(3) 0.26374(17) 0.33930(4) 0.0562(4) Uani d 1
C C11B 0.2149(3) 0.37419(17) 0.34604(4) 0.0561(4) Uani d 1
H H11B 0.261247 0.454364 0.334336 0.067 Uiso calc 1
C C12B -0.0065(3) 0.37147(16) 0.37073(4) 0.0514(4) Uani d 1
C C13B -0.1834(3) 0.48873(15) 0.37667(4) 0.0525(4) Uani d 1
C C14B -0.3844(3) 0.48391(18) 0.40284(4) 0.0616(4) Uani d 1
H H14B -0.402871 0.407558 0.417523 0.074 Uiso calc 1
C C15B -0.5563(4) 0.59007(18) 0.40738(5) 0.0690(5) Uani d 1
H H15B -0.689600 0.584914 0.425007 0.083 Uiso calc 1
C C16B -0.5320(4) 0.70395(19) 0.38596(5) 0.0683(5) Uani d 1
H H16B -0.648412 0.775698 0.389098 0.082 Uiso calc 1
C C17B -0.3363(4) 0.71117(18) 0.36007(5) 0.0688(5) Uani d 1
H H17B -0.319755 0.787943 0.345510 0.083 Uiso calc 1
C C18B -0.1626(4) 0.60469(17) 0.35541(4) 0.0643(5) Uani d 1
H H18B -0.029726 0.610886 0.337740 0.077 Uiso calc 1
C C19B 0.5868(3) 0.2626(2) 0.31260(4) 0.0663(5) Uani d 1
H H19C 0.697238 0.184128 0.317408 0.080 Uiso calc 1
H H19D 0.693213 0.339614 0.314856 0.080 Uiso calc 1
C C20B 0.5043(3) 0.26336(16) 0.27574(4) 0.0559(4) Uani d 1
C C21B 0.6112(5) 0.3470(2) 0.25011(5) 0.0966(7) Uani d 1
H H21B 0.740478 0.405093 0.255303 0.116 Uiso calc 1
C C22B 0.5316(6) 0.3476(3) 0.21622(6) 0.1098(9) Uani d 1
H H22B 0.606266 0.407224 0.199291 0.132 Uiso calc 1
C C23B 0.3522(5) 0.2651(2) 0.20764(5) 0.0839(6) Uani d 1
H H23B 0.302079 0.265730 0.184825 0.101 Uiso calc 1
C C24B 0.2429(6) 0.1804(3) 0.23227(6) 0.1173(9) Uani d 1
H H24B 0.115371 0.122164 0.226601 0.141 Uiso calc 1
C C25B 0.3195(5) 0.1796(3) 0.26598(6) 0.1101(9) Uani d 1
H H25B 0.242238 0.119871 0.282659 0.132 Uiso calc 1

loop_
_atom_site_aniso_label
_atom_site_aniso_U_11
_atom_site_aniso_U_22
_atom_site_aniso_U_33
_atom_site_aniso_U_12
_atom_site_aniso_U_13
_atom_site_aniso_U_23
F1A 0.256(2) 0.1202(12) 0.1074(11) -0.0320(13) 0.0419(12) -0.0539(9)
O1A 0.0780(9) 0.0997(11) 0.0865(9) 0.0114(9) -0.0045(7) -0.0049(8)
O2A 0.0967(10) 0.0754(9) 0.0813(9) -0.0261(8) -0.0038(7) -0.0001(7)
N1A 0.0673(9) 0.0631(9) 0.0712(9) -0.0060(8) -0.0003(8) -0.0088(7)
N2A 0.0624(9) 0.0636(9) 0.0682(9) -0.0079(8) -0.0010(7) -0.0053(7)
C1A 0.161(3) 0.0827(17) 0.0773(15) -0.0335(18) 0.0291(16) -0.0238(13)
C2A 0.164(3) 0.104(2) 0.0745(15) -0.040(2) -0.0073(16) -0.0167(14)
C3A 0.1055(17) 0.0920(15) 0.0825(14) -0.0137(13) -0.0141(13) -0.0050(12)
C4A 0.0727(12) 0.0679(12) 0.0635(11) -0.0170(10) 0.0053(9) -0.0026(9)
C5A 0.1025(17) 0.0828(14) 0.0793(13) 0.0020(13) -0.0038(12) -0.0167(11)
C6A 0.130(2) 0.0906(17) 0.1048(19) 0.0070(15) 0.0092(16) -0.0282(14)
C7A 0.0631(11) 0.0694(12) 0.0683(11) -0.0107(10) 0.0063(9) 0.0019(9)
C8A 0.0708(12) 0.0643(11) 0.0806(12) -0.0020(10) -0.0027(10) -0.0144(9)
C9A 0.0694(12) 0.0662(12) 0.0649(10) -0.0094(10) -0.0080(9) 0.0020(9)
C10A 0.0600(10) 0.0739(12) 0.0588(10) -0.0085(10) -0.0055(8) 0.0013(9)
C11A 0.0615(11) 0.0700(12) 0.0601(10) -0.0042(9) -0.0003(8) -0.0082(8)
C12A 0.0568(10) 0.0637(11) 0.0567(9) 0.0001(9) -0.0029(8) -0.0060(8)
C13A 0.0563(10) 0.0643(11) 0.0574(9) -0.0026(8) -0.0050(8) -0.0041(8)
C14A 0.0710(12) 0.0773(12) 0.0627(10) -0.0117(10) 0.0048(9) -0.0126(9)
C15A 0.0725(13) 0.0916(15) 0.0711(11) -0.0194(11) 0.0082(9) -0.0056(11)
C16A 0.0745(13) 0.0764(13) 0.0816(13) -0.0196(11) -0.0055(11) -0.0057(11)
C17A 0.0854(14) 0.0706(13) 0.0855(13) -0.0117(11) 0.0015(11) -0.0189(10)
C18A 0.0726(12) 0.0714(12) 0.0769(12) -0.0078(10) 0.0097(10) -0.0130(10)
C19A 0.0666(12) 0.0979(15) 0.0677(11) -0.0175(11) 0.0021(9) -0.0003(10)
C20A 0.0664(12) 0.0952(15) 0.0616(11) -0.0213(11) 0.0083(9) 0.0020(10)
C21A 0.0987(18) 0.1080(19) 0.1115(19) -0.0175(16) 0.0124(15) -0.0148(16)
C22A 0.171(3) 0.115(2) 0.143(3) -0.046(2) 0.055(3) -0.041(2)
C23A 0.202(5) 0.181(4) 0.077(2) -0.119(4) 0.030(2) -0.023(2)
C24A 0.154(3) 0.216(4) 0.0664(18) -0.082(3) -0.0151(17) 0.010(2)
C25A 0.0970(17) 0.147(2) 0.0718(14) -0.0226(16) -0.0119(12) 0.0078(14)
F1B 0.1881(15) 0.0904(9) 0.0925(9) -0.0023(10) 0.0239(9) 0.0314(7)
O1B 0.0677(8) 0.0835(9) 0.0804(8) -0.0159(7) -0.0044(7) 0.0024(7)
O2B 0.0885(9) 0.0646(8) 0.0843(9) 0.0185(7) 0.0103(7) -0.0045(6)
N1B 0.0605(8) 0.0512(8) 0.0615(8) 0.0053(7) 0.0018(7) 0.0024(6)
N2B 0.0564(8) 0.0535(8) 0.0558(7) 0.0056(7) -0.0021(6) -0.0003(6)
C1B 0.1186(18) 0.0606(12) 0.0675(12) 0.0130(13) 0.0217(12) 0.0125(10)
C2B 0.1173(18) 0.0800(15) 0.0631(12) 0.0123(14) -0.0109(12) 0.0060(11)
C3B 0.0839(13) 0.0732(12) 0.0685(11) 0.0027(11) -0.0118(10) -0.0017(10)
C4B 0.0579(10) 0.0538(10) 0.0558(9) 0.0083(8) 0.0043(8) -0.0035(8)
C5B 0.0781(13) 0.0672(12) 0.0667(11) -0.0060(10) -0.0023(9) 0.0029(9)
C6B 0.0966(15) 0.0675(12) 0.0861(14) -0.0106(11) 0.0060(12) 0.0074(11)
C7B 0.0521(10) 0.0572(10) 0.0616(9) 0.0049(9) 0.0050(8) -0.0062(8)
C8B 0.0610(10) 0.0523(10) 0.0688(10) 0.0017(8) -0.0030(8) 0.0033(8)
C9B 0.0604(11) 0.0611(11) 0.0586(9) 0.0077(9) -0.0038(8) -0.0063(8)
C10B 0.0531(9) 0.0658(11) 0.0500(8) 0.0006(8) -0.0049(7) -0.0051(8)
C11B 0.0561(10) 0.0578(10) 0.0537(9) -0.0020(8) -0.0030(7) 0.0012(7)
C12B 0.0527(9) 0.0532(9) 0.0484(8) -0.0009(8) -0.0059(7) -0.0011(7)
C13B 0.0546(9) 0.0530(9) 0.0505(8) -0.0001(8) -0.0078(7) -0.0035(7)
C14B 0.0657(11) 0.0610(10) 0.0565(9) 0.0048(9) 0.0023(8) 0.0004(8)
C15B 0.0708(12) 0.0685(12) 0.0660(10) 0.0085(10) 0.0074(9) -0.0053(9)
C16B 0.0672(12) 0.0640(11) 0.0738(11) 0.0137(9) -0.0071(9) -0.0103(9)
C17B 0.0788(12) 0.0541(10) 0.0721(11) 0.0045(9) -0.0055(10) 0.0042(8)
C18B 0.0653(11) 0.0602(11) 0.0653(10) 0.0023(9) 0.0041(8) 0.0031(8)
C19B 0.0555(10) 0.0838(13) 0.0593(10) 0.0040(9) 0.0005(8) -0.0065(9)
C20B 0.0521(9) 0.0577(10) 0.0571(9) 0.0021(8) 0.0056(8) -0.0074(8)
C21B 0.1225(19) 0.0981(16) 0.0714(13) -0.0528(15) -0.0054(12) -0.0004(11)
C22B 0.166(3) 0.0959(17) 0.0681(13) -0.0511(18) -0.0095(14) 0.0116(12)
C23B 0.1031(16) 0.0903(15) 0.0592(11) 0.0007(13) -0.0068(11) -0.0107(11)
C24B 0.129(2) 0.158(2) 0.0696(14) -0.0650(19) -0.0042(13) -0.0204(15)
C25B 0.135(2) 0.134(2) 0.0635(13) -0.0703(18) 0.0033(13) -0.0048(13)

loop_
_atom_type_symbol
_atom_type_description
_atom_type_scat_dispersion_real
_atom_type_scat_dispersion_imag
_atom_type_scat_source
C C 0.0033 0.0016 'International Tables Vol C Tables 4.2.6.8 and 6.1.1.4'
H H 0.0000 0.0000 'International Tables Vol C Tables 4.2.6.8 and 6.1.1.4'
F F 0.0171 0.0103 'International Tables Vol C Tables 4.2.6.8 and 6.1.1.4'
N N 0.0061 0.0033 'International Tables Vol C Tables 4.2.6.8 and 6.1.1.4'
O O 0.0106 0.0060 'International Tables Vol C Tables 4.2.6.8 and 6.1.1.4'

loop_
_geom_angle_atom_site_label_1
_geom_angle_atom_site_label_2
_geom_angle_atom_site_label_3
_geom_angle
N2A N1A C9A 126.89(15)
N2A N1A C8A 114.62(14)
C9A N1A C8A 118.45(16)
C12A N2A N1A 117.72(14)
F1A C1A C2A 118.3(3)
F1A C1A C6A 118.9(3)
C2A C1A C6A 122.9(2)
C1A C2A C3A 118.2(2)
C1A C2A H2A 120.9
C3A C2A H2A 120.9
C2A C3A C4A 121.5(2)
C2A C3A H3A 119.2
C4A C3A H3A 119.2
C5A C4A C3A 117.84(19)
C5A C4A C7A 122.41(18)
C3A C4A C7A 119.72(19)
C4A C5A C6A 120.9(2)
C4A C5A H5A 119.6
C6A C5A H5A 119.6
C1A C6A C5A 118.7(3)
C1A C6A H6A 120.6
C5A C6A H6A 120.6
O1A C7A C4A 121.70(18)
O1A C7A C8A 121.01(17)
C4A C7A C8A 117.26(17)
N1A C8A C7A 113.57(16)
N1A C8A H8A 108.9
C7A C8A H8A 108.9
N1A C8A H8B 108.9
C7A C8A H8B 108.9
H8A C8A H8B 107.7
O2A C9A N1A 120.46(17)
O2A C9A C10A 125.55(18)
N1A C9A C10A 113.95(17)
C11A C10A C9A 119.16(16)
C11A C10A C19A 124.93(17)
C9A C10A C19A 115.91(17)
C10A C11A C12A 121.47(17)
C10A C11A H11A 119.3
C12A C11A H11A 119.3
N2A C12A C11A 120.52(17)
N2A C12A C13A 115.78(15)
C11A C12A C13A 123.59(16)
C18A C13A C14A 117.33(17)
C18A C13A C12A 121.94(16)
C14A C13A C12A 120.70(16)
C15A C14A C13A 120.89(18)
C15A C14A H14A 119.6
C13A C14A H14A 119.6
C16A C15A C14A 120.77(18)
C16A C15A H15A 119.6
C14A C15A H15A 119.6
C17A C16A C15A 119.18(19)
C17A C16A H16A 120.4
C15A C16A H16A 120.4
C16A C17A C18A 120.60(19)
C16A C17A H17A 119.7
C18A C17A H17A 119.7
C17A C18A C13A 121.23(18)
C17A C18A H18A 119.4
C13A C18A H18A 119.4
C20A C19A C10A 114.86(17)
C20A C19A H19A 108.6
C10A C19A H19A 108.6
C20A C19A H19B 108.6
C10A C19A H19B 108.6
H19A C19A H19B 107.5
C21A C20A C25A 117.7(2)
C21A C20A C19A 122.8(2)
C25A C20A C19A 119.5(2)
C20A C21A C22A 120.1(3)
C20A C21A H21A 120.0
C22A C21A H21A 120.0
C23A C22A C21A 119.1(4)
C23A C22A H22A 120.4
C21A C22A H22A 120.4
C24A C23A C22A 120.3(4)
C24A C23A H23A 119.8
C22A C23A H23A 119.8
C23A C24A C25A 120.3(4)
C23A C24A H24 119.8
C25A C24A H24 119.8
C24A C25A C20A 122.4(3)
C24A C25A H25A 118.8
C20A C25A H25A 118.8
N2B N1B C9B 126.71(14)
N2B N1B C8B 113.92(13)
C9B N1B C8B 119.37(13)
C12B N2B N1B 117.52(13)
F1B C1B C2B 119.3(2)
F1B C1B C6B 117.6(2)
C2B C1B C6B 123.07(19)
C1B C2B C3B 118.2(2)
C1B C2B H2B 120.9
C3B C2B H2B 120.9
C2B C3B C4B 121.3(2)
C2B C3B H3B 119.3
C4B C3B H3B 119.3
C5B C4B C3B 118.68(17)
C5B C4B C7B 122.54(16)
C3B C4B C7B 118.75(17)
C4B C5B C6B 120.48(19)
C4B C5B H5B 119.8
C6B C5B H5B 119.8
C1B C6B C5B 118.3(2)
C1B C6B H6B 120.9
C5B C6B H6B 120.9
O1B C7B C4B 121.68(16)
O1B C7B C8B 120.65(16)
C4B C7B C8B 117.65(16)
N1B C8B C7B 112.24(15)
N1B C8B H8C 109.2
C7B C8B H8C 109.2
N1B C8B H8D 109.2
C7B C8B H8D 109.2
H8C C8B H8D 107.9
O2B C9B N1B 120.15(16)
O2B C9B C10B 125.22(16)
N1B C9B C10B 114.63(14)
C11B C10B C9B 118.57(15)
C11B C10B C19B 122.85(16)
C9B C10B C19B 118.58(15)
C10B C11B C12B 121.60(15)
C10B C11B H11B 119.2
C12B C11B H11B 119.2
N2B C12B C11B 120.95(14)
N2B C12B C13B 115.81(14)
C11B C12B C13B 123.17(14)
C18B C13B C14B 117.53(15)
C18B C13B C12B 121.44(14)
C14B C13B C12B 120.96(14)
C15B C14B C13B 121.11(16)
C15B C14B H14B 119.4
C13B C14B H14B 119.4
C14B C15B C16B 120.31(17)
C14B C15B H15B 119.8
C16B C15B H15B 119.8
C17B C16B C15B 119.71(17)
C17B C16B H16B 120.1
C15B C16B H16B 120.1
C16B C17B C18B 120.22(17)
C16B C17B H17B 119.9
C18B C17B H17B 119.9
C17B C18B C13B 121.11(16)
C17B C18B H18B 119.4
C13B C18B H18B 119.4
C10B C19B C20B 113.81(14)
C10B C19B H19C 108.8
C20B C19B H19C 108.8
C10B C19B H19D 108.8
C20B C19B H19D 108.8
H19C C19B H19D 107.7
C21B C20B C25B 115.85(18)
C21B C20B C19B 121.93(17)
C25B C20B C19B 122.22(17)
C20B C21B C22B 121.4(2)
C20B C21B H21B 119.3
C22B C21B H21B 119.3
C23B C22B C21B 121.2(2)
C23B C22B H22B 119.4
C21B C22B H22B 119.4
C22B C23B C24B 119.1(2)
C22B C23B H23B 120.4
C24B C23B H23B 120.4
C23B C24B C25B 120.1(2)
C23B C24B H24B 120.0
C25B C24B H24B 120.0
C20B C25B C24B 122.4(2)
C20B C25B H25B 118.8
C24B C25B H25B 118.8

loop_
_geom_bond_atom_site_label_1
_geom_bond_atom_site_label_2
_geom_bond_distance
F1A C1A 1.348(3)
O1A C7A 1.215(2)
O2A C9A 1.229(2)
N1A N2A 1.353(2)
N1A C9A 1.384(2)
N1A C8A 1.450(2)
N2A C12A 1.309(2)
C1A C2A 1.349(4)
C1A C6A 1.353(4)
C2A C3A 1.373(3)
C2A H2A 0.9300
C3A C4A 1.389(3)
C3A H3A 0.9300
C4A C5A 1.375(3)
C4A C7A 1.476(3)
C5A C6A 1.382(3)
C5A H5A 0.9300
C6A H6A 0.9300
C7A C8A 1.512(3)
C8A H8A 0.9700
C8A H8B 0.9700
C9A C10A 1.445(3)
C10A C11A 1.342(2)
C10A C19A 1.511(3)
C11A C12A 1.430(2)
C11A H11A 0.9300
C12A C13A 1.486(2)
C13A C18A 1.386(3)
C13A C14A 1.391(2)
C14A C15A 1.379(3)
C14A H14A 0.9300
C15A C16A 1.372(3)
C15A H15A 0.9300
C16A C17A 1.363(3)
C16A H16A 0.9300
C17A C18A 1.383(3)
C17A H17A 0.9300
C18A H18A 0.9300
C19A C20A 1.498(3)
C19A H19A 0.9700
C19A H19B 0.9700
C20A C21A 1.356(3)
C20A C25A 1.379(3)
C21A C22A 1.416(5)
C21A H21A 0.9300
C22A C23A 1.375(5)
C22A H22A 0.9300
C23A C24A 1.329(6)
C23A H23A 0.9300
C24A C25A 1.354(4)
C24A H24 0.9300
C25A H25A 0.9300
F1B C1B 1.353(2)
O1B C7B 1.217(2)
O2B C9B 1.232(2)
N1B N2B 1.3532(17)
N1B C9B 1.383(2)
N1B C8B 1.449(2)
N2B C12B 1.310(2)
C1B C2B 1.354(3)
C1B C6B 1.366(3)
C2B C3B 1.369(3)
C2B H2B 0.9300
C3B C4B 1.389(2)
C3B H3B 0.9300
C4B C5B 1.378(3)
C4B C7B 1.483(2)
C5B C6B 1.384(3)
C5B H5B 0.9300
C6B H6B 0.9300
C7B C8B 1.517(2)
C8B H8C 0.9700
C8B H8D 0.9700
C9B C10B 1.449(2)
C10B C11B 1.344(2)
C10B C19B 1.505(2)
C11B C12B 1.427(2)
C11B H11B 0.9300
C12B C13B 1.485(2)
C13B C18B 1.388(2)
C13B C14B 1.391(2)
C14B C15B 1.374(2)
C14B H14B 0.9300
C15B C16B 1.376(3)
C15B H15B 0.9300
C16B C17B 1.365(3)
C16B H16B 0.9300
C17B C18B 1.383(2)
C17B H17B 0.9300
C18B H18B 0.9300
C19B C20B 1.505(2)
C19B H19C 0.9700
C19B H19D 0.9700
C20B C21B 1.356(3)
C20B C25B 1.363(3)
C21B C22B 1.391(3)
C21B H21B 0.9300
C22B C23B 1.320(3)
C22B H22B 0.9300
C23B C24B 1.342(3)
C23B H23B 0.9300
C24B C25B 1.378(3)
C24B H24B 0.9300
C25B H25B 0.9300

loop_
_geom_hbond_atom_site_label_D
_geom_hbond_atom_site_label_H
_geom_hbond_atom_site_label_A
_geom_hbond_site_symmetry_A
_geom_hbond_distance_DH
_geom_hbond_distance_HA
_geom_hbond_distance_DA
_geom_hbond_angle_DHA
_geom_hbond_publ_flag
C15A H15A F1A 2_765 0.93 2.49 3.263(3) 141 yes
C15B H15B F1B 2_456 0.93 2.56 3.310(3) 138 yes
C8A H8B O1A 1_655 0.97 2.50 3.466(3) 179 yes
C8B H8D O1B 1_455 0.97 2.49 3.458(2) 176 yes
C19A H19A Cg1 1_455 0.97 2.93 3.845(2) 158 yes

loop_
_geom_torsion_atom_site_label_1
_geom_torsion_atom_site_label_2
_geom_torsion_atom_site_label_3
_geom_torsion_atom_site_label_4
_geom_torsion
C9A N1A N2A C12A 2.5(2)
C8A N1A N2A C12A -175.39(15)
F1A C1A C2A C3A -178.7(2)
C6A C1A C2A C3A 0.4(4)
C1A C2A C3A C4A 0.9(4)
C2A C3A C4A C5A -1.4(3)
C2A C3A C4A C7A 176.6(2)
C3A C4A C5A C6A 0.6(3)
C7A C4A C5A C6A -177.3(2)
F1A C1A C6A C5A 177.9(2)
C2A C1A C6A C5A -1.1(4)
C4A C5A C6A C1A 0.6(4)
C5A C4A C7A O1A -175.73(19)
C3A C4A C7A O1A 6.4(3)
C5A C4A C7A C8A 6.3(3)
C3A C4A C7A C8A -171.63(18)
N2A N1A C8A C7A -102.78(18)
C9A N1A C8A C7A 79.2(2)
O1A C7A C8A N1A 2.1(3)
C4A C7A C8A N1A -179.88(15)
N2A N1A C9A O2A 176.25(16)
C8A N1A C9A O2A -5.9(3)
N2A N1A C9A C10A -6.1(3)
C8A N1A C9A C10A 171.72(15)
O2A C9A C10A C11A -176.77(17)
N1A C9A C10A C11A 5.7(2)
O2A C9A C10A C19A 3.9(3)
N1A C9A C10A C19A -173.59(16)
C9A C10A C11A C12A -2.4(3)
C19A C10A C11A C12A 176.84(17)
N1A N2A C12A C11A 1.6(2)
N1A N2A C12A C13A 177.97(13)
C10A C11A C12A N2A -1.5(3)
C10A C11A C12A C13A -177.60(15)
N2A C12A C13A C18A -179.53(16)
C11A C12A C13A C18A -3.3(3)
N2A C12A C13A C14A -1.6(2)
C11A C12A C13A C14A 174.69(17)
C18A C13A C14A C15A -0.1(3)
C12A C13A C14A C15A -178.21(17)
C13A C14A C15A C16A 0.3(3)
C14A C15A C16A C17A -0.1(3)
C15A C16A C17A C18A -0.4(3)
C16A C17A C18A C13A 0.6(3)
C14A C13A C18A C17A -0.3(3)
C12A C13A C18A C17A 177.72(17)
C11A C10A C19A C20A -24.3(3)
C9A C10A C19A C20A 154.93(18)
C10A C19A C20A C21A 104.7(2)
C10A C19A C20A C25A -76.8(2)
C25A C20A C21A C22A 0.4(3)
C19A C20A C21A C22A 178.9(2)
C20A C21A C22A C23A 0.0(4)
C21A C22A C23A C24A 0.4(5)
C22A C23A C24A C25A -1.1(5)
C23A C24A C25A C20A 1.5(5)
C21A C20A C25A C24A -1.1(4)
C19A C20A C25A C24A -179.7(2)
C9B N1B N2B C12B 0.1(2)
C8B N1B N2B C12B 179.13(14)
F1B C1B C2B C3B -179.03(18)
C6B C1B C2B C3B 1.1(3)
C1B C2B C3B C4B 0.3(3)
C2B C3B C4B C5B -1.0(3)
C2B C3B C4B C7B 177.23(17)
C3B C4B C5B C6B 0.3(3)
C7B C4B C5B C6B -177.79(16)
F1B C1B C6B C5B 178.42(17)
C2B C1B C6B C5B -1.7(3)
C4B C5B C6B C1B 0.9(3)
C5B C4B C7B O1B -174.93(16)
C3B C4B C7B O1B 7.0(2)
C5B C4B C7B C8B 6.8(2)
C3B C4B C7B C8B -171.34(15)
N2B N1B C8B C7B -99.93(16)
C9B N1B C8B C7B 79.18(19)
O1B C7B C8B N1B -1.2(2)
C4B C7B C8B N1B 177.16(13)
N2B N1B C9B O2B -179.01(16)
C8B N1B C9B O2B 2.0(2)
N2B N1B C9B C10B 0.2(2)
C8B N1B C9B C10B -178.76(14)
O2B C9B C10B C11B 179.82(17)
N1B C9B C10B C11B 0.6(2)
O2B C9B C10B C19B 0.1(3)
N1B C9B C10B C19B -179.12(14)
C9B C10B C11B C12B -1.8(2)
C19B C10B C11B C12B 177.96(15)
N1B N2B C12B C11B -1.2(2)
N1B N2B C12B C13B 175.68(13)
C10B C11B C12B N2B 2.2(2)
C10B C11B C12B C13B -174.52(15)
N2B C12B C13B C18B -168.90(15)
C11B C12B C13B C18B 8.0(2)
N2B C12B C13B C14B 8.0(2)
C11B C12B C13B C14B -175.11(16)
C18B C13B C14B C15B 0.1(3)
C12B C13B C14B C15B -176.92(16)
C13B C14B C15B C16B -0.1(3)
C14B C15B C16B C17B 0.1(3)
C15B C16B C17B C18B -0.2(3)
C16B C17B C18B C13B 0.2(3)
C14B C13B C18B C17B -0.2(3)
C12B C13B C18B C17B 176.83(16)
C11B C10B C19B C20B -78.2(2)
C9B C10B C19B C20B 101.59(18)
C10B C19B C20B C21B 132.6(2)
C10B C19B C20B C25B -47.9(3)
C25B C20B C21B C22B 1.1(4)
C19B C20B C21B C22B -179.4(2)
C20B C21B C22B C23B -1.2(4)
C21B C22B C23B C24B 0.8(4)
C22B C23B C24B C25B -0.4(4)
C21B C20B C25B C24B -0.7(4)
C19B C20B C25B C24B 179.8(2)
C23B C24B C25B C20B 0.4(5)

_cod_database_fobs_code 2242989
